data_7160406
loop_
_publ_author_name
'Shen, Cheng-Ping'
'Zhu, Hai-Tao'
'Li, Guo-Hua'
'Chang, Xin'
'Xi, Jia-Jun'
'Zhou, Ni-Ni'
'Zhou, An-Xi'

_publ_section_title
;
 Meyer-Schuster rearrangement/allylic alkenylation of propynolaldehydes
 with olefins to synthesize skipped 1,4-dienes.
;
_journal_issue 16
_journal_name_full 'Organic &amp; biomolecular chemistry'
_journal_page_first 3870
_journal_page_last 3874
_journal_paper_doi 10.1039/d5ob00173k
_journal_volume 23
_journal_year 2025
_chemical_formula_moiety 'C28 H24 O'
_chemical_formula_sum 'C28 H24 O'
_chemical_formula_weight 376.47
_space_group_crystal_system monoclinic
_space_group_IT_number 14
_space_group_name_Hall '-P 2ybc'
_space_group_name_H-M_alt 'P 1 21/c 1'
_atom_sites_solution_hydrogens geom
_atom_sites_solution_primary iterative
_audit_creation_date 2019-07-20
_audit_creation_method
;
Olex2 1.2
(compiled 2017.08.10 svn.r3458 for OlexSys, GUI svn.r5381)
;
_audit_update_record
;
2025-01-25 deposited with the CCDC.	2025-03-13 downloaded from the CCDC.
;
_cell_angle_alpha 90
_cell_angle_beta 95.770(2)
_cell_angle_gamma 90
_cell_formula_units_Z 4
_cell_length_a 12.5483(6)
_cell_length_b 13.9712(7)
_cell_length_c 12.1835(6)
_cell_measurement_reflns_used 9861
_cell_measurement_temperature 293(2)
_cell_measurement_theta_max 26.698
_cell_measurement_theta_min 3.264
_cell_volume 2125.13(18)
_computing_cell_refinement 'SAINT V8.38A (?, 2016)'
_computing_data_reduction 'SAINT V8.38A (?, 2016)'
_computing_molecular_graphics 'Olex2 (Dolomanov et al., 2009)'
_computing_publication_material 'Olex2 (Dolomanov et al., 2009)'
_computing_structure_refinement 'XL (Sheldrick, 2008)'
_computing_structure_solution
;
Superflip (Palatinus & Chapuis, 2007;Palatinus & van der Lee, 2008;
Palatinus et al., 2012)
;
_diffrn_ambient_temperature 293(2)
_diffrn_measured_fraction_theta_full 0.997
_diffrn_measured_fraction_theta_max 0.997
_diffrn_measurement_device_type 'CCD area detector'
_diffrn_measurement_method 'phi and omega scans'
_diffrn_radiation_monochromator graphite
_diffrn_radiation_type MoK\a
_diffrn_radiation_wavelength 0.71073
_diffrn_reflns_av_R_equivalents 0.0501
_diffrn_reflns_av_unetI/netI 0.0425
_diffrn_reflns_Laue_measured_fraction_full 0.997
_diffrn_reflns_Laue_measured_fraction_max 0.997
_diffrn_reflns_limit_h_max 16
_diffrn_reflns_limit_h_min -16
_diffrn_reflns_limit_k_max 18
_diffrn_reflns_limit_k_min -18
_diffrn_reflns_limit_l_max 15
_diffrn_reflns_limit_l_min -15
_diffrn_reflns_number 28237
_diffrn_reflns_point_group_measured_fraction_full 0.997
_diffrn_reflns_point_group_measured_fraction_max 0.997
_diffrn_reflns_theta_full 25.242
_diffrn_reflns_theta_max 27.547
_diffrn_reflns_theta_min 3.263
_exptl_absorpt_coefficient_mu 0.070
_exptl_absorpt_correction_T_max 0.7456
_exptl_absorpt_correction_T_min 0.6464
_exptl_absorpt_correction_type multi-scan
_exptl_absorpt_process_details
;
SADABS-2016/2 (Bruker,2016/2) was used for absorption correction.
wR2(int) was 0.0771 before and 0.0617 after correction.
The Ratio of minimum to maximum transmission is 0.8670.
The \l/2 correction factor is Not present.
;
_exptl_crystal_colour colourless
_exptl_crystal_density_diffrn 1.177
_exptl_crystal_description block
_exptl_crystal_F_000 800
_exptl_crystal_size_max 0.3
_exptl_crystal_size_mid 0.27
_exptl_crystal_size_min 0.24
_refine_diff_density_max 0.470
_refine_diff_density_min -0.330
_refine_diff_density_rms 0.046
_refine_ls_extinction_method none
_refine_ls_goodness_of_fit_ref 1.014
_refine_ls_hydrogen_treatment constr
_refine_ls_matrix_type full
_refine_ls_number_parameters 262
_refine_ls_number_reflns 4885
_refine_ls_number_restraints 0
_refine_ls_restrained_S_all 1.014
_refine_ls_R_factor_all 0.1152
_refine_ls_R_factor_gt 0.0736
_refine_ls_shift/su_max 0.000
_refine_ls_shift/su_mean 0.000
_refine_ls_structure_factor_coef Fsqd
_refine_ls_weighting_details 'w=1/[\s^2^(Fo^2^)+(0.0920P)^2^+1.3000P] where P=(Fo^2^+2Fc^2^)/3'
_refine_ls_weighting_scheme calc
_refine_ls_wR_factor_gt 0.1834
_refine_ls_wR_factor_ref 0.2100
_reflns_Friedel_coverage 0.000
_reflns_number_gt 3170
_reflns_number_total 4885
_reflns_threshold_expression 'I > 2\s(I)'
_cod_data_source_file d5ob00173k2.cif
_cod_data_source_block 222
_cod_depositor_comments 'Adding full bibliography for 7160406--7160410.cif.'
_cod_database_code 7160406
_shelx_shelxl_version_number 2016/6
_shelx_space_group_comment
;
The symmetry employed for this shelxl refinement is uniquely defined
by the following loop, which should always be used as a source of
symmetry information in preference to the above space-group names.
They are only intended as comments.
;
_shelx_estimated_absorpt_t_max 0.984
_shelx_estimated_absorpt_t_min 0.979
_olex2_refinement_description
;
1. Fixed Uiso
 At 1.2 times of:
  All C(H) groups, All C(H,H) groups
2.a Ternary CH refined with riding coordinates:
 C15(H15)
2.b Secondary CH2 refined with riding coordinates:
 C21(H21A,H21B), C18(H18A,H18B), C20(H20A,H20B), C19(H19A,H19B)
2.c Aromatic/amide H refined with riding coordinates:
 C9(H9), C13(H13), C5(H5), C1(H1), C26(H26), C23(H23), C10(H10), C25(H25),
 C24(H24), C11(H11), C2(H2), C12(H12), C3(H3), C4(H4), C17(H17)
;
_olex2_submission_special_instructions 'No special instructions were received'

loop_
_space_group_symop_operation_xyz
'x, y, z'
'-x, y+1/2, -z+1/2'
'-x, -y, -z'
'x, -y-1/2, z-1/2'

loop_
_atom_site_label
_atom_site_type_symbol
_atom_site_fract_x
_atom_site_fract_y
_atom_site_fract_z
_atom_site_U_iso_or_equiv
_atom_site_adp_type
_atom_site_occupancy
_atom_site_site_symmetry_order
_atom_site_calc_flag
_atom_site_refinement_flags_posn
_atom_site_refinement_flags_adp
_atom_site_refinement_flags_occupancy
_atom_site_disorder_assembly
_atom_site_disorder_group
O1 O 0.43132(17) 0.02229(16) 0.31124(19) 0.0805(7) Uani 1 1 d . . . . .
C14 C 0.34661(16) 0.07582(15) 0.47222(18) 0.0385(5) Uani 1 1 d . . . . .
C7 C 0.28939(16) -0.00156(14) 0.49738(18) 0.0368(5) Uani 1 1 d . . . . .
C15 C 0.35163(17) 0.17150(15) 0.53421(17) 0.0367(5) Uani 1 1 d . . . . .
H15 H 0.389286 0.162799 0.607976 0.044 Uiso 1 1 calc R . . . .
C8 C 0.23734(17) -0.00549(14) 0.60129(19) 0.0393(5) Uani 1 1 d . . . . .
C6 C 0.26499(16) -0.08348(15) 0.4206(2) 0.0409(5) Uani 1 1 d . . . . .
C22 C 0.41892(17) 0.23257(16) 0.46507(19) 0.0414(5) Uani 1 1 d . . . . .
C16 C 0.24226(18) 0.21598(16) 0.54379(18) 0.0410(5) Uani 1 1 d . . . . .
C27 C 0.45164(17) 0.18311(18) 0.37668(19) 0.0435(5) Uani 1 1 d . . . . .
C28 C 0.41141(18) 0.08423(18) 0.3762(2) 0.0480(6) Uani 1 1 d . . . . .
C9 C 0.2944(2) 0.00916(17) 0.7034(2) 0.0507(6) Uani 1 1 d . . . . .
H9 H 0.368115 0.018611 0.708373 0.061 Uiso 1 1 calc R . . . .
C13 C 0.12842(19) -0.02368(19) 0.5969(2) 0.0535(6) Uani 1 1 d . . . . .
H13 H 0.089840 -0.037137 0.529428 0.064 Uiso 1 1 calc R . . . .
C5 C 0.2808(2) -0.17706(18) 0.4570(2) 0.0566(7) Uani 1 1 d . . . . .
H5 H 0.310584 -0.188821 0.528694 0.068 Uiso 1 1 calc R . . . .
C1 C 0.21812(19) -0.06887(19) 0.3151(2) 0.0518(6) Uani 1 1 d . . . . .
H1 H 0.206634 -0.006744 0.289209 0.062 Uiso 1 1 calc R . . . .
C26 C 0.51296(19) 0.2262(2) 0.3008(2) 0.0557(7) Uani 1 1 d . . . . .
H26 H 0.534766 0.191956 0.241545 0.067 Uiso 1 1 calc R . . . .
C23 C 0.4478(2) 0.32786(18) 0.4809(2) 0.0560(7) Uani 1 1 d . . . . .
H23 H 0.427237 0.362112 0.540739 0.067 Uiso 1 1 calc R . . . .
C21 C 0.1688(2) 0.2235(2) 0.4416(2) 0.0658(8) Uani 1 1 d . . . . .
H21A H 0.161444 0.160601 0.407898 0.079 Uiso 1 1 calc R . . . .
H21B H 0.201175 0.265148 0.390532 0.079 Uiso 1 1 calc R . . . .
C10 C 0.2418(3) 0.0097(2) 0.7978(2) 0.0679(8) Uani 1 1 d . . . . .
H10 H 0.280223 0.019874 0.866133 0.082 Uiso 1 1 calc R . . . .
C25 C 0.5399(2) 0.3204(2) 0.3164(3) 0.0662(8) Uani 1 1 d . . . . .
H25 H 0.580147 0.351033 0.266773 0.079 Uiso 1 1 calc R . . . .
C24 C 0.5079(2) 0.3706(2) 0.4051(3) 0.0681(8) Uani 1 1 d . . . . .
H24 H 0.527238 0.434566 0.414136 0.082 Uiso 1 1 calc R . . . .
C11 C 0.1335(3) -0.0046(2) 0.7912(3) 0.0755(10) Uani 1 1 d . . . . .
H11 H 0.098362 -0.002535 0.854795 0.091 Uiso 1 1 calc R . . . .
C2 C 0.1877(2) -0.1455(2) 0.2469(3) 0.0689(8) Uani 1 1 d . . . . .
H2 H 0.155164 -0.134560 0.176042 0.083 Uiso 1 1 calc R . . . .
C18 C 0.1116(3) 0.3000(3) 0.6481(3) 0.1037(14) Uani 1 1 d . . . . .
H18A H 0.069208 0.256999 0.688658 0.124 Uiso 1 1 calc R . . . .
H18B H 0.123531 0.358021 0.691284 0.124 Uiso 1 1 calc R . . . .
C12 C 0.0768(2) -0.0220(2) 0.6913(3) 0.0727(9) Uani 1 1 d . . . . .
H12 H 0.003354 -0.032704 0.687226 0.087 Uiso 1 1 calc R . . . .
C3 C 0.2057(3) -0.2374(2) 0.2838(3) 0.0731(9) Uani 1 1 d . . . . .
H3 H 0.185753 -0.288930 0.237853 0.088 Uiso 1 1 calc R . . . .
C4 C 0.2525(3) -0.25285(19) 0.3872(3) 0.0725(9) Uani 1 1 d . . . . .
H4 H 0.265741 -0.315194 0.411572 0.087 Uiso 1 1 calc R . . . .
C17 C 0.2175(3) 0.2540(3) 0.6361(2) 0.0782(10) Uani 1 1 d . . . . .
H17 H 0.268211 0.252348 0.697234 0.094 Uiso 1 1 calc R . . . .
C20 C 0.0605(3) 0.2604(3) 0.4564(3) 0.1020(14) Uani 1 1 d . . . . .
H20A H 0.032821 0.291748 0.388393 0.122 Uiso 1 1 calc R . . . .
H20B H 0.014507 0.205969 0.466441 0.122 Uiso 1 1 calc R . . . .
C19 C 0.0506(4) 0.3239(5) 0.5426(3) 0.137(2) Uani 1 1 d . . . . .
H19A H -0.024512 0.328283 0.554437 0.165 Uiso 1 1 calc R . . . .
H19B H 0.073043 0.386779 0.520102 0.165 Uiso 1 1 calc R . . . .

loop_
_atom_site_aniso_label
_atom_site_aniso_U_11
_atom_site_aniso_U_22
_atom_site_aniso_U_33
_atom_site_aniso_U_23
_atom_site_aniso_U_13
_atom_site_aniso_U_12
O1 0.0694(13) 0.0810(15) 0.0987(16) -0.0454(13) 0.0463(12) -0.0235(11)
C14 0.0307(10) 0.0394(12) 0.0455(12) -0.0052(9) 0.0039(9) 0.0000(9)
C7 0.0273(10) 0.0335(11) 0.0490(12) -0.0024(9) 0.0010(9) 0.0025(8)
C15 0.0376(11) 0.0361(11) 0.0359(11) -0.0023(9) 0.0012(9) -0.0052(9)
C8 0.0368(11) 0.0294(10) 0.0522(13) 0.0003(9) 0.0073(10) -0.0004(9)
C6 0.0282(10) 0.0365(11) 0.0583(14) -0.0088(10) 0.0056(10) -0.0020(9)
C22 0.0331(11) 0.0427(12) 0.0472(13) 0.0053(10) -0.0014(9) -0.0042(9)
C16 0.0443(12) 0.0373(11) 0.0416(12) -0.0045(9) 0.0054(10) -0.0014(9)
C27 0.0304(11) 0.0535(14) 0.0457(13) 0.0040(11) 0.0001(9) -0.0031(10)
C28 0.0339(11) 0.0557(14) 0.0557(14) -0.0118(12) 0.0108(10) -0.0068(10)
C9 0.0563(15) 0.0428(13) 0.0525(14) 0.0037(11) 0.0031(12) -0.0098(11)
C13 0.0376(12) 0.0562(15) 0.0676(16) 0.0031(13) 0.0103(12) -0.0012(11)
C5 0.0522(15) 0.0427(14) 0.0741(18) -0.0041(12) 0.0027(13) -0.0004(11)
C1 0.0412(13) 0.0505(14) 0.0629(16) -0.0098(12) 0.0010(11) 0.0004(11)
C26 0.0391(13) 0.0757(18) 0.0531(15) 0.0110(13) 0.0085(11) -0.0046(12)
C23 0.0520(15) 0.0420(13) 0.0740(17) 0.0039(12) 0.0060(13) -0.0059(11)
C21 0.0549(16) 0.087(2) 0.0530(15) -0.0184(14) -0.0043(12) 0.0221(15)
C10 0.099(2) 0.0544(16) 0.0524(16) 0.0008(13) 0.0157(15) -0.0201(16)
C25 0.0422(14) 0.074(2) 0.084(2) 0.0350(17) 0.0112(14) -0.0064(13)
C24 0.0569(16) 0.0460(15) 0.101(2) 0.0223(16) 0.0086(16) -0.0082(13)
C11 0.099(3) 0.0581(17) 0.078(2) -0.0021(15) 0.049(2) -0.0121(17)
C2 0.0526(16) 0.084(2) 0.0687(18) -0.0218(16) -0.0028(13) -0.0106(15)
C18 0.100(3) 0.136(4) 0.077(2) -0.032(2) 0.018(2) 0.045(3)
C12 0.0549(17) 0.070(2) 0.098(3) 0.0043(18) 0.0342(17) -0.0020(14)
C3 0.0645(18) 0.0618(19) 0.094(2) -0.0374(17) 0.0115(17) -0.0158(15)
C4 0.075(2) 0.0370(14) 0.105(3) -0.0174(15) 0.0108(19) -0.0035(13)
C17 0.072(2) 0.114(3) 0.0479(16) -0.0228(16) 0.0045(14) 0.0244(19)
C20 0.068(2) 0.131(3) 0.102(3) -0.041(2) -0.018(2) 0.044(2)
C19 0.107(3) 0.217(6) 0.088(3) -0.026(3) 0.012(2) 0.093(4)

loop_
_atom_type_symbol
_atom_type_description
_atom_type_scat_dispersion_real
_atom_type_scat_dispersion_imag
_atom_type_scat_source
C C 0.0033 0.0016 'International Tables Vol C Tables 4.2.6.8 and 6.1.1.4'
H H 0.0000 0.0000 'International Tables Vol C Tables 4.2.6.8 and 6.1.1.4'
O O 0.0106 0.0060 'International Tables Vol C Tables 4.2.6.8 and 6.1.1.4'

loop_
_geom_angle_atom_site_label_1
_geom_angle_atom_site_label_2
_geom_angle_atom_site_label_3
_geom_angle
_geom_angle_site_symmetry_1
_geom_angle_site_symmetry_3
_geom_angle_publ_flag
C7 C14 C15 125.64(19) . . ?
C7 C14 C28 125.7(2) . . ?
C28 C14 C15 108.56(18) . . ?
C14 C7 C8 120.91(19) . . ?
C14 C7 C6 123.6(2) . . ?
C8 C7 C6 115.27(18) . . ?
C14 C15 H15 109.6 . . ?
C22 C15 C14 102.40(17) . . ?
C22 C15 H15 109.6 . . ?
C22 C15 C16 111.73(18) . . ?
C16 C15 C14 113.65(17) . . ?
C16 C15 H15 109.6 . . ?
C9 C8 C7 121.9(2) . . ?
C13 C8 C7 119.4(2) . . ?
C13 C8 C9 118.7(2) . . ?
C5 C6 C7 120.6(2) . . ?
C1 C6 C7 121.0(2) . . ?
C1 C6 C5 118.2(2) . . ?
C27 C22 C15 112.3(2) . . ?
C27 C22 C23 119.7(2) . . ?
C23 C22 C15 128.0(2) . . ?
C21 C16 C15 117.09(19) . . ?
C17 C16 C15 121.7(2) . . ?
C17 C16 C21 120.9(2) . . ?
C22 C27 C28 110.2(2) . . ?
C22 C27 C26 121.9(2) . . ?
C26 C27 C28 127.9(2) . . ?
O1 C28 C14 128.1(2) . . ?
O1 C28 C27 125.4(2) . . ?
C27 C28 C14 106.50(19) . . ?
C8 C9 H9 120.0 . . ?
C10 C9 C8 120.0(3) . . ?
C10 C9 H9 120.0 . . ?
C8 C13 H13 119.7 . . ?
C12 C13 C8 120.6(3) . . ?
C12 C13 H13 119.7 . . ?
C6 C5 H5 119.8 . . ?
C4 C5 C6 120.4(3) . . ?
C4 C5 H5 119.8 . . ?
C6 C1 H1 119.6 . . ?
C6 C1 C2 120.9(3) . . ?
C2 C1 H1 119.6 . . ?
C27 C26 H26 121.1 . . ?
C25 C26 C27 117.9(3) . . ?
C25 C26 H26 121.1 . . ?
C22 C23 H23 120.9 . . ?
C24 C23 C22 118.2(3) . . ?
C24 C23 H23 120.9 . . ?
C16 C21 H21A 108.5 . . ?
C16 C21 H21B 108.5 . . ?
C16 C21 C20 115.1(2) . . ?
H21A C21 H21B 107.5 . . ?
C20 C21 H21A 108.5 . . ?
C20 C21 H21B 108.5 . . ?
C9 C10 H10 119.8 . . ?
C11 C10 C9 120.3(3) . . ?
C11 C10 H10 119.8 . . ?
C26 C25 H25 119.7 . . ?
C26 C25 C24 120.7(3) . . ?
C24 C25 H25 119.7 . . ?
C23 C24 H24 119.2 . . ?
C25 C24 C23 121.6(3) . . ?
C25 C24 H24 119.2 . . ?
C10 C11 H11 119.9 . . ?
C10 C11 C12 120.2(3) . . ?
C12 C11 H11 119.9 . . ?
C1 C2 H2 120.0 . . ?
C3 C2 C1 120.1(3) . . ?
C3 C2 H2 120.0 . . ?
H18A C18 H18B 107.7 . . ?
C17 C18 H18A 108.8 . . ?
C17 C18 H18B 108.8 . . ?
C19 C18 H18A 108.8 . . ?
C19 C18 H18B 108.8 . . ?
C19 C18 C17 113.7(3) . . ?
C13 C12 H12 120.0 . . ?
C11 C12 C13 120.0(3) . . ?
C11 C12 H12 120.0 . . ?
C2 C3 H3 120.2 . . ?
C4 C3 C2 119.7(3) . . ?
C4 C3 H3 120.2 . . ?
C5 C4 H4 119.6 . . ?
C3 C4 C5 120.8(3) . . ?
C3 C4 H4 119.6 . . ?
C16 C17 C18 123.2(3) . . ?
C16 C17 H17 118.4 . . ?
C18 C17 H17 118.4 . . ?
C21 C20 H20A 107.8 . . ?
C21 C20 H20B 107.8 . . ?
H20A C20 H20B 107.2 . . ?
C19 C20 C21 117.8(3) . . ?
C19 C20 H20A 107.8 . . ?
C19 C20 H20B 107.8 . . ?
C18 C19 H19A 108.3 . . ?
C18 C19 H19B 108.3 . . ?
C20 C19 C18 116.0(4) . . ?
C20 C19 H19A 108.3 . . ?
C20 C19 H19B 108.3 . . ?
H19A C19 H19B 107.4 . . ?

loop_
_geom_bond_atom_site_label_1
_geom_bond_atom_site_label_2
_geom_bond_distance
_geom_bond_site_symmetry_2
_geom_bond_publ_flag
O1 C28 1.215(3) . ?
C14 C7 1.350(3) . ?
C14 C15 1.534(3) . ?
C14 C28 1.495(3) . ?
C7 C8 1.483(3) . ?
C7 C6 1.490(3) . ?
C15 H15 0.9800 . ?
C15 C22 1.514(3) . ?
C15 C16 1.522(3) . ?
C8 C9 1.387(3) . ?
C8 C13 1.386(3) . ?
C6 C5 1.388(3) . ?
C6 C1 1.374(3) . ?
C22 C27 1.377(3) . ?
C22 C23 1.388(3) . ?
C16 C21 1.477(3) . ?
C16 C17 1.309(3) . ?
C27 C28 1.471(3) . ?
C27 C26 1.398(3) . ?
C9 H9 0.9300 . ?
C9 C10 1.383(4) . ?
C13 H13 0.9300 . ?
C13 C12 1.376(4) . ?
C5 H5 0.9300 . ?
C5 C4 1.382(4) . ?
C1 H1 0.9300 . ?
C1 C2 1.385(4) . ?
C26 H26 0.9300 . ?
C26 C25 1.367(4) . ?
C23 H23 0.9300 . ?
C23 C24 1.385(4) . ?
C21 H21A 0.9700 . ?
C21 H21B 0.9700 . ?
C21 C20 1.482(4) . ?
C10 H10 0.9300 . ?
C10 C11 1.367(5) . ?
C25 H25 0.9300 . ?
C25 C24 1.381(4) . ?
C24 H24 0.9300 . ?
C11 H11 0.9300 . ?
C11 C12 1.369(5) . ?
C2 H2 0.9300 . ?
C2 C3 1.372(5) . ?
C18 H18A 0.9700 . ?
C18 H18B 0.9700 . ?
C18 C17 1.496(5) . ?
C18 C19 1.467(5) . ?
C12 H12 0.9300 . ?
C3 H3 0.9300 . ?
C3 C4 1.352(5) . ?
C4 H4 0.9300 . ?
C17 H17 0.9300 . ?
C20 H20A 0.9700 . ?
C20 H20B 0.9700 . ?
C20 C19 1.390(5) . ?
C19 H19A 0.9700 . ?
C19 H19B 0.9700 . ?

loop_
_geom_torsion_atom_site_label_1
_geom_torsion_atom_site_label_2
_geom_torsion_atom_site_label_3
_geom_torsion_atom_site_label_4
_geom_torsion
_geom_torsion_site_symmetry_1
_geom_torsion_site_symmetry_2
_geom_torsion_site_symmetry_3
_geom_torsion_site_symmetry_4
_geom_torsion_publ_flag
C14 C7 C8 C9 -54.4(3) . . . . ?
C14 C7 C8 C13 125.2(2) . . . . ?
C14 C7 C6 C5 132.3(2) . . . . ?
C14 C7 C6 C1 -53.1(3) . . . . ?
C14 C15 C22 C27 -0.9(2) . . . . ?
C14 C15 C22 C23 178.3(2) . . . . ?
C14 C15 C16 C21 -49.7(3) . . . . ?
C14 C15 C16 C17 136.4(3) . . . . ?
C7 C14 C15 C22 -175.5(2) . . . . ?
C7 C14 C15 C16 -54.9(3) . . . . ?
C7 C14 C28 O1 -6.9(4) . . . . ?
C7 C14 C28 C27 175.3(2) . . . . ?
C7 C8 C9 C10 176.7(2) . . . . ?
C7 C8 C13 C12 -176.0(2) . . . . ?
C7 C6 C5 C4 176.4(2) . . . . ?
C7 C6 C1 C2 -174.8(2) . . . . ?
C15 C14 C7 C8 -9.6(3) . . . . ?
C15 C14 C7 C6 164.3(2) . . . . ?
C15 C14 C28 O1 175.8(3) . . . . ?
C15 C14 C28 C27 -2.0(2) . . . . ?
C15 C22 C27 C28 -0.3(3) . . . . ?
C15 C22 C27 C26 178.8(2) . . . . ?
C15 C22 C23 C24 -178.3(2) . . . . ?
C15 C16 C21 C20 175.6(3) . . . . ?
C15 C16 C17 C18 178.8(3) . . . . ?
C8 C7 C6 C5 -53.4(3) . . . . ?
C8 C7 C6 C1 121.1(2) . . . . ?
C8 C9 C10 C11 0.3(4) . . . . ?
C8 C13 C12 C11 -1.6(4) . . . . ?
C6 C7 C8 C9 131.2(2) . . . . ?
C6 C7 C8 C13 -49.2(3) . . . . ?
C6 C5 C4 C3 -2.3(4) . . . . ?
C6 C1 C2 C3 -0.9(4) . . . . ?
C22 C15 C16 C21 65.6(3) . . . . ?
C22 C15 C16 C17 -108.3(3) . . . . ?
C22 C27 C28 O1 -176.4(3) . . . . ?
C22 C27 C28 C14 1.5(3) . . . . ?
C22 C27 C26 C25 -0.2(4) . . . . ?
C22 C23 C24 C25 -0.6(4) . . . . ?
C16 C15 C22 C27 -122.9(2) . . . . ?
C16 C15 C22 C23 56.4(3) . . . . ?
C16 C21 C20 C19 29.8(6) . . . . ?
C27 C22 C23 C24 0.9(4) . . . . ?
C27 C26 C25 C24 0.5(4) . . . . ?
C28 C14 C7 C8 173.5(2) . . . . ?
C28 C14 C7 C6 -12.5(3) . . . . ?
C28 C14 C15 C22 1.8(2) . . . . ?
C28 C14 C15 C16 122.4(2) . . . . ?
C28 C27 C26 C25 178.7(2) . . . . ?
C9 C8 C13 C12 3.5(4) . . . . ?
C9 C10 C11 C12 1.6(5) . . . . ?
C13 C8 C9 C10 -2.9(3) . . . . ?
C5 C6 C1 C2 -0.2(4) . . . . ?
C1 C6 C5 C4 1.7(4) . . . . ?
C1 C2 C3 C4 0.4(5) . . . . ?
C26 C27 C28 O1 4.5(4) . . . . ?
C26 C27 C28 C14 -177.6(2) . . . . ?
C26 C25 C24 C23 -0.1(4) . . . . ?
C23 C22 C27 C28 -179.6(2) . . . . ?
C23 C22 C27 C26 -0.5(3) . . . . ?
C21 C16 C17 C18 5.2(5) . . . . ?
C21 C20 C19 C18 -43.0(7) . . . . ?
C10 C11 C12 C13 -1.0(5) . . . . ?
C2 C3 C4 C5 1.1(5) . . . . ?
C17 C16 C21 C20 -10.5(5) . . . . ?
C17 C18 C19 C20 35.3(7) . . . . ?
C19 C18 C17 C16 -16.9(7) . . . . ?
